data_1568532
loop_
_publ_author_name
'Wu, Haiming'
'Anumula, Rajini'
'Andrew, Gaya N.'
'Luo, Zhixun'

_publ_section_title
;
 A stable superatomic Cu<sub>6</sub>(SMPP)<sub>6</sub> nanocluster with
 dual emission.
;
_journal_issue 8
_journal_name_full Nanoscale
_journal_page_first 4137
_journal_page_last 4142
_journal_paper_doi 10.1039/d2nr07223h
_journal_volume 15
_journal_year 2023
_chemical_formula_moiety '2(C21 H27 Cu3 N6 S3), C H2.03 Cl2.03, C H2 Cl2'
_chemical_formula_sum 'C44 H58.03 Cl4.03 Cu6 N12 S6'
_chemical_formula_weight 1471.33
_space_group_crystal_system triclinic
_space_group_IT_number 2
_space_group_name_Hall '-P 1'
_space_group_name_H-M_alt 'P -1'
_atom_sites_solution_hydrogens geom
_atom_sites_solution_primary dual
_audit_creation_date 2019-05-10
_audit_creation_method
;
Olex2 1.2
(compiled 2018.05.29 svn.r3508 for OlexSys, GUI svn.r5506)
;
_audit_update_record
;
2019-12-18 deposited with the CCDC.	2023-02-03 downloaded from the CCDC.
;
_cell_angle_alpha 78.740(3)
_cell_angle_beta 88.981(3)
_cell_angle_gamma 86.659(3)
_cell_formula_units_Z 2
_cell_length_a 9.2167(4)
_cell_length_b 13.7793(6)
_cell_length_c 23.2892(7)
_cell_measurement_reflns_used 11074
_cell_measurement_temperature 293(2)
_cell_measurement_theta_max 29.2970
_cell_measurement_theta_min 3.5380
_cell_volume 2895.8(2)
_computing_cell_refinement 'CrysAlisPro 1.171.39.45i (Rigaku OD, 2018)'
_computing_data_collection 'CrysAlisPro 1.171.39.45i (Rigaku OD, 2018)'
_computing_data_reduction 'CrysAlisPro 1.171.39.45i (Rigaku OD, 2018)'
_computing_molecular_graphics 'Olex2 (Dolomanov et al., 2009)'
_computing_publication_material 'Olex2 (Dolomanov et al., 2009)'
_computing_structure_refinement 'ShelXL (Sheldrick, 2015)'
_computing_structure_solution 'ShelXT (Sheldrick, 2015)'
_diffrn_ambient_temperature 293(2)
_diffrn_detector 'CCD plate'
_diffrn_measured_fraction_theta_full 0.997
_diffrn_measured_fraction_theta_max 0.879
_diffrn_measurement_details
;
List of Runs (angles in degrees, time in seconds):

  # Type    Start    End  Width  t~exp~   \w     \q     \k     \f   Frames
#--------------------------------------------------------------------------
  1  \w   -104.00  -1.00   0.50   15.00    --  -15.10  45.00 154.28  206
  2  \w   -103.00  74.00   0.50   15.00    --  -15.10  45.00  60.00  354
  3  \w    -63.00 -36.00   0.50   15.00    --  -15.10  45.00  12.99   54
  4  \w    -17.00  54.00   0.50   15.00    --  -15.10  45.00  12.99  142
  5  \w    -87.00  32.00   0.50   15.00    --  -15.10  45.00 120.00  238
  6  \w    -25.00   3.00   0.50   15.00    --  -15.10  45.00 -19.79   56
  7  \w     10.00  51.00   0.50   15.00    --  -15.10  45.00 -19.79   82
  8  \w     16.00  43.00   0.50   15.00    --  -15.10  45.00  -9.59   54
  9  \w    -24.00  73.00   0.50   15.00    --  -15.10  45.00 179.35  194
;
_diffrn_measurement_device 'four-circle diffractometer'
_diffrn_measurement_device_type 'XtaLAB AFC10 (RCD3): fixed-chi single'
_diffrn_measurement_method '\w scans'
_diffrn_orient_matrix_type 'CrysAlisPro convention (1999,Acta A55,543-557)'
_diffrn_orient_matrix_UB_11 -0.0082390000
_diffrn_orient_matrix_UB_12 0.0514588000
_diffrn_orient_matrix_UB_13 0.0001302000
_diffrn_orient_matrix_UB_21 0.0099245000
_diffrn_orient_matrix_UB_22 0.0106747000
_diffrn_orient_matrix_UB_23 -0.0308169000
_diffrn_orient_matrix_UB_31 -0.0760037000
_diffrn_orient_matrix_UB_32 -0.0012044000
_diffrn_orient_matrix_UB_33 -0.0038323000
_diffrn_radiation_monochromator mirror
_diffrn_radiation_probe x-ray
_diffrn_radiation_type MoK\a
_diffrn_radiation_wavelength 0.71073
_diffrn_reflns_av_R_equivalents 0.0459
_diffrn_reflns_av_unetI/netI 0.0576
_diffrn_reflns_Laue_measured_fraction_full 0.997
_diffrn_reflns_Laue_measured_fraction_max 0.879
_diffrn_reflns_limit_h_max 13
_diffrn_reflns_limit_h_min -11
_diffrn_reflns_limit_k_max 19
_diffrn_reflns_limit_k_min -19
_diffrn_reflns_limit_l_max 33
_diffrn_reflns_limit_l_min -33
_diffrn_reflns_number 50454
_diffrn_reflns_point_group_measured_fraction_full 0.997
_diffrn_reflns_point_group_measured_fraction_max 0.879
_diffrn_reflns_theta_full 25.242
_diffrn_reflns_theta_max 30.834
_diffrn_reflns_theta_min 3.426
_diffrn_source 'Rotating-anode X-ray tube'
_diffrn_source_type 'Rigaku (Mo) X-ray Source'
_exptl_absorpt_coefficient_mu 2.609
_exptl_absorpt_correction_T_max 1.00000
_exptl_absorpt_correction_T_min 0.67845
_exptl_absorpt_correction_type multi-scan
_exptl_absorpt_process_details
;
CrysAlisPro 1.171.39.45i (Rigaku Oxford Diffraction, 2018)
Empirical absorption correction using spherical harmonics,
 implemented in SCALE3 ABSPACK scaling algorithm.
;
_exptl_crystal_colour orange
_exptl_crystal_colour_primary orange
_exptl_crystal_density_diffrn 1.687
_exptl_crystal_description block
_exptl_crystal_F_000 1489
_exptl_crystal_size_max 0.22
_exptl_crystal_size_mid 0.16
_exptl_crystal_size_min 0.15
_refine_diff_density_max 3.783
_refine_diff_density_min -1.464
_refine_diff_density_rms 0.288
_refine_ls_extinction_method none
_refine_ls_goodness_of_fit_ref 1.150
_refine_ls_hydrogen_treatment constr
_refine_ls_matrix_type full
_refine_ls_number_parameters 733
_refine_ls_number_reflns 16012
_refine_ls_number_restraints 327
_refine_ls_restrained_S_all 1.147
_refine_ls_R_factor_all 0.1457
_refine_ls_R_factor_gt 0.1189
_refine_ls_shift/su_max 0.001
_refine_ls_shift/su_mean 0.000
_refine_ls_structure_factor_coef Fsqd
_refine_ls_weighting_details 'w=1/[\s^2^(Fo^2^)+(0.1367P)^2^+39.3159P] where P=(Fo^2^+2Fc^2^)/3'
_refine_ls_weighting_scheme calc
_refine_ls_wR_factor_gt 0.3059
_refine_ls_wR_factor_ref 0.3213
_reflns_Friedel_coverage 0.000
_reflns_number_gt 11924
_reflns_number_total 16012
_reflns_threshold_expression 'I > 2\s(I)'
_cod_data_source_file d2nr07223h2.cif
_cod_data_source_block mx7941
_cod_original_cell_volume 2895.81(19)
_cod_database_code 1568532
_shelx_shelxl_version_number 2018/3
_chemical_oxdiff_formula CHAuCuNS
_shelx_space_group_comment
;
The symmetry employed for this shelxl refinement is uniquely defined
by the following loop, which should always be used as a source of
symmetry information in preference to the above space-group names.
They are only intended as comments.
;
_reflns_odcompleteness_completeness 99.71
_reflns_odcompleteness_iscentric 1
_reflns_odcompleteness_theta 27.82
_olex2_refinement_description
;
1. Fixed Uiso
 At 1.2 times of:
  All C(H) groups, {H44B,H44A,H44D,H44C,H44E,H44F} of C44, All C(H,H) groups,
  All C(H,H,H,H) groups
 At 1.5 times of:
  All C(H,H,H) groups, {H28A,H28B,H28C,H28D,H28E,H28F} of C28
2. Restrained distances
 C41A-C40 = C41-C40 = C42A-C41A = C42-C41
 1.54 with sigma of 0.01
 C26A-C24 = C26-C24 = C27A-C26A = C27-C26 = C28-C27 = C28-C27A
 1.54 with sigma of 0.01
 C13-C12 = C14-C13
 1.54 with sigma of 0.01
 C34-C33 = C35-C34
 1.54 with sigma of 0.01
 Cl15-C44 = Cl4-C44 = Cl3A-C44 = Cl26-C44 = Cl3-C44 = Cl0A-C44
 1.76 with sigma of 0.01
3. Uiso/Uaniso restraints and constraints
C40 \\sim C41 \\sim C41A \\sim C42 \\sim C42A: within 1.7A with sigma of 0.02
and sigma for terminal atoms of 0.04
C26 \\sim C26A \\sim C27 \\sim C27A: within 1.7A with sigma of 0.02 and sigma
for terminal atoms of 0.04
C12 \\sim C13 \\sim C14: within 1.7A with sigma of 0.02 and sigma for terminal
atoms of 0.04
C33 \\sim C34 \\sim C35: within 1.7A with sigma of 0.02 and sigma for terminal
atoms of 0.04
Cl0A \\sim Cl3 \\sim Cl3A \\sim Cl4 \\sim Cl15 \\sim Cl26 \\sim C44: within
1.9A with sigma of 0.02 and sigma for terminal atoms of 0.04
Uanis(C40) \\sim Ueq, Uanis(C41) \\sim Ueq, Uanis(C42) \\sim Ueq, Uanis(C41A)
\\sim Ueq, Uanis(C42A) \\sim Ueq: with sigma of 0.01 and sigma for terminal
atoms of 0.02
Uanis(C26) \\sim Ueq, Uanis(C27) \\sim Ueq, Uanis(C26A) \\sim Ueq, Uanis(C27A)
\\sim Ueq: with sigma of 0.01 and sigma for terminal atoms of 0.02
Uanis(C12) \\sim Ueq, Uanis(C13) \\sim Ueq, Uanis(C14) \\sim Ueq: with sigma of
0.01 and sigma for terminal atoms of 0.02
Uanis(C33) \\sim Ueq, Uanis(C34) \\sim Ueq, Uanis(C35) \\sim Ueq: with sigma of
0.01 and sigma for terminal atoms of 0.02
Uanis(Cl0A) \\sim Ueq, Uanis(Cl3) \\sim Ueq, Uanis(C44) \\sim Ueq, Uanis(Cl3A)
\\sim Ueq, Uanis(Cl4) \\sim Ueq, Uanis(Cl15) \\sim Ueq, Uanis(Cl26) \\sim Ueq:
with sigma of 0.01 and sigma for terminal atoms of 0.02
4. Others
 1*[Sof(Cl3)+Sof(Cl4)+Sof(H44B)+Sof(H44A)]+1*[Sof(Cl0A)+Sof(Cl3A)+Sof(H44D)+
 Sof(H44C)]+1*[Sof(Cl15)+Sof(Cl26)+Sof(H44E)+Sof(H44F)]=1 with esd of 0.01
 Sof(Cl3)=Sof(Cl4)=Sof(H44B)=Sof(H44A)=FVAR(1)
 Sof(Cl0A)=Sof(Cl3A)=Sof(H44D)=Sof(H44C)=FVAR(2)
 Sof(Cl15)=Sof(Cl26)=Sof(H44E)=Sof(H44F)=FVAR(3)
 Sof(H40C)=Sof(H40D)=Sof(C41A)=Sof(H41C)=Sof(H41D)=Sof(C42A)=Sof(H42D)=
 Sof(H42E)=Sof(H42F)=1-FVAR(4)
 Sof(H40A)=Sof(H40B)=Sof(C41)=Sof(H41A)=Sof(H41B)=Sof(C42)=Sof(H42A)=Sof(H42B)=
 Sof(H42C)=FVAR(4)
 Sof(C26A)=Sof(H26C)=Sof(H26D)=Sof(C27A)=Sof(H27C)=Sof(H27D)=Sof(H28D)=
 Sof(H28E)=Sof(H28F)=1-FVAR(5)
 Sof(C26)=Sof(H26A)=Sof(H26B)=Sof(C27)=Sof(H27A)=Sof(H27B)=Sof(H28A)=Sof(H28B)=
 Sof(H28C)=FVAR(5)
5.a Secondary CH2 refined with riding coordinates:
 C5(H5A,H5B), C6(H6A,H6B), C12(H12A,H12B), C13(H13A,H13B), C19(H19A,H19B),
 C20(H20A,H20B), C26(H26A,H26B), C26A(H26C,H26D), C27(H27A,H27B), C27A(H27C,
 H27D), C33(H33A,H33B), C34(H34A,H34B), C40(H40A,H40B), C40(H40C,H40D),
 C41(H41A,H41B), C41A(H41C,H41D), C44(H44B,H44A), C44(H44D,H44C), C44(H44E,
 H44F), C43(H43A,H43B)
5.b Aromatic/amide H refined with riding coordinates:
 C2(H2), C4(H4), C9(H9), C11(H11), C16(H16), C18(H18), C23(H23), C25(H25),
 C30(H30), C32(H32), C37(H37), C39(H39)
5.c Idealised Me refined as rotating group:
 C7(H7A,H7B,H7C), C14(H14A,H14B,H14C), C21(H21A,H21B,H21C), C28(H28A,H28B,
 H28C), C28(H28D,H28E,H28F), C35(H35A,H35B,H35C), C42(H42A,H42B,H42C),
 C42A(H42D,H42E,H42F)
;
_olex2_submission_special_instructions 'No special instructions were received'
_oxdiff_exptl_absorpt_empirical_details
;
Empirical correction (ABSPACK) includes:
- Absorption correction using spherical harmonics
- Frame scaling
;
_oxdiff_exptl_absorpt_empirical_full_max 1.374
_oxdiff_exptl_absorpt_empirical_full_min 0.755

loop_
_space_group_symop_operation_xyz
'x, y, z'
'-x, -y, -z'

loop_
_atom_site_label
_atom_site_type_symbol
_atom_site_fract_x
_atom_site_fract_y
_atom_site_fract_z
_atom_site_U_iso_or_equiv
_atom_site_adp_type
_atom_site_occupancy
_atom_site_site_symmetry_order
_atom_site_calc_flag
_atom_site_refinement_flags_posn
_atom_site_refinement_flags_adp
_atom_site_refinement_flags_occupancy
_atom_site_disorder_assembly
_atom_site_disorder_group
Cu1 Cu 0.48495(11) 0.38993(7) 0.07754(5) 0.0248(2) Uani 1 1 d . . . . .
Cu2 Cu 0.50723(11) 0.58703(8) 0.06372(5) 0.0261(2) Uani 1 1 d . . . . .
Cu3 Cu 0.72028(11) 0.48124(7) 0.00018(4) 0.0228(2) Uani 1 1 d . . . . .
S1 S 0.5293(2) 0.28605(15) 0.01384(9) 0.0223(4) Uani 1 1 d . . . . .
S2 S 0.7383(2) 0.53842(14) 0.08248(9) 0.0223(4) Uani 1 1 d . . . . .
S3 S 0.2516(2) 0.43149(14) 0.09073(8) 0.0218(4) Uani 1 1 d . . . . .
N1 N 0.8035(7) 0.3390(5) 0.0054(3) 0.0222(13) Uani 1 1 d . . . . .
N2 N 0.7668(8) 0.1673(5) 0.0252(4) 0.0316(16) Uani 1 1 d . . . . .
N3 N 0.3434(8) 0.5959(5) 0.1202(3) 0.0265(14) Uani 1 1 d . . . . .
N4 N 0.1120(8) 0.5441(6) 0.1551(3) 0.0297(15) Uani 1 1 d . . . . .
N5 N 0.6491(8) 0.3625(5) 0.1354(3) 0.0259(14) Uani 1 1 d . . . . .
N6 N 0.8717(9) 0.4097(6) 0.1660(3) 0.0311(16) Uani 1 1 d . . . . .
C1 C 0.7173(8) 0.2631(6) 0.0155(3) 0.0199(14) Uani 1 1 d . . . . .
C2 C 0.9110(11) 0.1521(7) 0.0218(5) 0.041(2) Uani 1 1 d . . . . .
H2 H 0.948854 0.086847 0.029439 0.049 Uiso 1 1 calc R . . . .
C3 C 1.0079(9) 0.2257(7) 0.0078(5) 0.036(2) Uani 1 1 d . . . . .
C4 C 0.9469(9) 0.3202(7) 0.0021(4) 0.0294(18) Uani 1 1 d . . . . .
H4 H 1.007405 0.372986 -0.004237 0.035 Uiso 1 1 calc R . . . .
C5 C 1.1697(11) 0.2050(8) 0.0003(6) 0.051(3) Uani 1 1 d . . . . .
H5A H 1.199980 0.142862 0.025719 0.061 Uiso 1 1 calc R . . . .
H5B H 1.222132 0.257203 0.011614 0.061 Uiso 1 1 calc R . . . .
C6 C 1.2084(15) 0.1988(10) -0.0658(7) 0.064(4) Uani 1 1 d . . . . .
H6A H 1.169894 0.258884 -0.090990 0.076 Uiso 1 1 calc R . . . .
H6B H 1.313308 0.196297 -0.070355 0.076 Uiso 1 1 calc R . . . .
C7 C 1.1537(16) 0.1152(12) -0.0850(8) 0.070(4) Uani 1 1 d . . . . .
H7A H 1.194178 0.110941 -0.122791 0.105 Uiso 1 1 calc GR . . . .
H7B H 1.049745 0.123125 -0.087685 0.105 Uiso 1 1 calc GR . . . .
H7C H 1.180679 0.055688 -0.057530 0.105 Uiso 1 1 calc GR . . . .
C8 C 0.7511(9) 0.4263(6) 0.1329(4) 0.0238(16) Uani 1 1 d . . . . .
C9 C 0.8942(13) 0.3205(8) 0.2027(5) 0.048(3) Uani 1 1 d . . . . .
H9 H 0.974773 0.309052 0.227102 0.058 Uiso 1 1 calc R . . . .
C10 C 0.7971(13) 0.2461(8) 0.2041(4) 0.042(2) Uani 1 1 d . . . . .
C11 C 0.6726(10) 0.2701(7) 0.1706(4) 0.0317(19) Uani 1 1 d . . . . .
H11 H 0.603527 0.223144 0.171914 0.038 Uiso 1 1 calc R . . . .
C12 C 0.8339(16) 0.1404(10) 0.2371(6) 0.063(3) Uani 1 1 d D U . . .
H12A H 0.745613 0.112162 0.254447 0.076 Uiso 1 1 calc R . . . .
H12B H 0.899991 0.142825 0.268673 0.076 Uiso 1 1 calc R . . . .
C13 C 0.9045(17) 0.0713(12) 0.1977(7) 0.077(4) Uani 1 1 d D U . . .
H13A H 0.914811 0.004583 0.220680 0.092 Uiso 1 1 calc R . . . .
H13B H 0.838561 0.070121 0.165877 0.092 Uiso 1 1 calc R . . . .
C14 C 1.053(2) 0.1001(18) 0.1715(11) 0.119(7) Uani 1 1 d D U . . .
H14A H 1.042813 0.163197 0.145396 0.178 Uiso 1 1 calc GR . . . .
H14B H 1.090750 0.050849 0.150325 0.178 Uiso 1 1 calc GR . . . .
H14C H 1.118608 0.104156 0.202405 0.178 Uiso 1 1 calc GR . . . .
C15 C 0.2390(9) 0.5331(6) 0.1260(4) 0.0238(15) Uani 1 1 d . . . . .
C16 C 0.3168(11) 0.6810(7) 0.1429(4) 0.036(2) Uani 1 1 d . . . . .
H16 H 0.383345 0.730257 0.135608 0.043 Uiso 1 1 calc R . . . .
C17 C 0.1973(14) 0.6943(10) 0.1751(7) 0.062(4) Uani 1 1 d . . . . .
C18 C 0.0951(12) 0.6222(10) 0.1833(7) 0.056(3) Uani 1 1 d . . . . .
H18 H 0.015662 0.627102 0.207961 0.067 Uiso 1 1 calc R . . . .
C19 C 0.1734(18) 0.7932(11) 0.1954(6) 0.063(4) Uani 1 1 d . . . . .
H19A H 0.228702 0.843527 0.170965 0.076 Uiso 1 1 calc R . . . .
H19B H 0.071358 0.814970 0.192965 0.076 Uiso 1 1 calc R . . . .
C20 C 0.2233(19) 0.7763(16) 0.2567(8) 0.085(5) Uani 1 1 d . . . . .
H20A H 0.322227 0.747772 0.259510 0.101 Uiso 1 1 calc R . . . .
H20B H 0.161625 0.730791 0.281583 0.101 Uiso 1 1 calc R . . . .
C21 C 0.2155(18) 0.8816(11) 0.2772(6) 0.067(4) Uani 1 1 d . . . . .
H21A H 0.273513 0.927007 0.251353 0.101 Uiso 1 1 calc GR . . . .
H21B H 0.251757 0.872869 0.316410 0.101 Uiso 1 1 calc GR . . . .
H21C H 0.116436 0.907652 0.276230 0.101 Uiso 1 1 calc GR . . . .
Cu4 Cu 0.02901(14) -0.08688(9) 0.43470(6) 0.0369(3) Uani 1 1 d . . . . .
Cu5 Cu -0.02344(14) 0.11131(9) 0.42201(6) 0.0361(3) Uani 1 1 d . . . . .
Cu6 Cu 0.21812(14) 0.02049(9) 0.50058(5) 0.0341(3) Uani 1 1 d . . . . .
S4 S -0.2477(3) 0.06883(17) 0.40889(10) 0.0320(5) Uani 1 1 d . . . . .
S5 S 0.2546(3) -0.03794(16) 0.41857(10) 0.0315(5) Uani 1 1 d . . . . .
S6 S -0.0094(3) 0.21291(17) 0.48731(11) 0.0349(5) Uani 1 1 d . . . . .
N7 N 0.1424(10) 0.1388(6) 0.3656(3) 0.0348(18) Uani 1 1 d . . . . .
N8 N 0.3768(11) 0.0897(7) 0.3343(4) 0.042(2) Uani 1 1 d . . . . .
N9 N -0.1271(10) -0.0939(6) 0.3774(3) 0.0355(18) Uani 1 1 d . . . . .
N10 N -0.3602(11) -0.0395(7) 0.3413(4) 0.042(2) Uani 1 1 d . . . . .
N11 N 0.2749(8) 0.1634(6) 0.4942(3) 0.0291(15) Uani 1 1 d . . . . .
N12 N 0.2067(12) 0.3331(7) 0.4754(6) 0.061(3) Uani 1 1 d . . . . .
C22 C -0.2415(10) -0.0300(7) 0.3718(4) 0.0307(18) Uani 1 1 d . . . . .
C23 C -0.3609(18) -0.1146(10) 0.3112(7) 0.068(4) Uani 1 1 d . . . . .
H23 H -0.439934 -0.118735 0.287680 0.082 Uiso 1 1 calc R . . . .
C24 C -0.2463(19) -0.1851(9) 0.3149(7) 0.074(5) Uani 1 1 d D . . . .
C25 C -0.1350(15) -0.1758(8) 0.3514(6) 0.052(3) Uani 1 1 d . . . . .
H25 H -0.062280 -0.226235 0.359076 0.063 Uiso 1 1 calc R . . . .
C26 C -0.2177(18) -0.2588(14) 0.2733(8) 0.043(4) Uani 0.57(2) 1 d D U P A 1
H26A H -0.176515 -0.224929 0.236680 0.051 Uiso 0.57(2) 1 calc R . P A 1
H26B H -0.148680 -0.311569 0.290876 0.051 Uiso 0.57(2) 1 calc R . P A 1
C26A C -0.299(3) -0.2847(14) 0.3043(10) 0.050(5) Uani 0.43(2) 1 d D U P A 2
H26C H -0.234357 -0.339304 0.323397 0.060 Uiso 0.43(2) 1 calc R . P A 2
H26D H -0.396101 -0.294859 0.319892 0.060 Uiso 0.43(2) 1 calc R . P A 2
C27 C -0.3612(19) -0.3023(16) 0.2615(10) 0.053(4) Uani 0.57(2) 1 d D U P A 1
H27A H -0.405412 -0.332609 0.298280 0.063 Uiso 0.57(2) 1 calc R . P A 1
H27B H -0.428089 -0.250069 0.241640 0.063 Uiso 0.57(2) 1 calc R . P A 1
C27A C -0.297(4) -0.2787(14) 0.2377(10) 0.054(5) Uani 0.43(2) 1 d D U P A 2
H27C H -0.202177 -0.259820 0.221910 0.065 Uiso 0.43(2) 1 calc R . P A 2
H27D H -0.368945 -0.228515 0.219522 0.065 Uiso 0.43(2) 1 calc R . P A 2
C28 C -0.3299(17) -0.3799(10) 0.2235(6) 0.063(4) Uani 1 1 d D . . . .
H28A H -0.328508 -0.347864 0.182990 0.094 Uiso 0.57(2) 1 calc GR . P A 1
H28B H -0.404425 -0.426813 0.229740 0.094 Uiso 0.57(2) 1 calc GR . P A 1
H28C H -0.237306 -0.413780 0.233781 0.094 Uiso 0.57(2) 1 calc GR . P A 1
H28D H -0.282072 -0.387682 0.187568 0.094 Uiso 0.43(2) 1 calc GR . P A 2
H28E H -0.432938 -0.383005 0.219366 0.094 Uiso 0.43(2) 1 calc GR . P A 2
H28F H -0.295434 -0.432005 0.254641 0.094 Uiso 0.43(2) 1 calc GR . P A 2
C29 C 0.1719(9) 0.2330(7) 0.4856(4) 0.0308(19) Uani 1 1 d . . . . .
C30 C 0.4130(13) 0.1818(8) 0.4976(5) 0.045(3) Uani 1 1 d . . . . .
H30 H 0.481773 0.129035 0.506452 0.054 Uiso 1 1 calc R . . . .
C31 C 0.4587(15) 0.2786(10) 0.4881(7) 0.065(4) Uani 1 1 d . . . . .
C32 C 0.3462(17) 0.3478(10) 0.4774(8) 0.074(5) Uani 1 1 d . . . . .
H32 H 0.370809 0.413580 0.470600 0.089 Uiso 1 1 calc R . . . .
C33 C 0.6122(19) 0.2954(14) 0.4905(9) 0.088(5) Uani 1 1 d D U . . .
H33A H 0.647708 0.316529 0.450818 0.105 Uiso 1 1 calc R . . . .
H33B H 0.663627 0.232948 0.506775 0.105 Uiso 1 1 calc R . . . .
C34 C 0.650(3) 0.3713(16) 0.5260(8) 0.115(6) Uani 1 1 d D U . . .
H34A H 0.591105 0.432766 0.514936 0.138 Uiso 1 1 calc R . . . .
H34B H 0.751851 0.384933 0.522626 0.138 Uiso 1 1 calc R . . . .
C35 C 0.611(2) 0.3165(15) 0.5868(8) 0.101(6) Uani 1 1 d D U . . .
H35A H 0.615867 0.246460 0.587523 0.151 Uiso 1 1 calc GR . . . .
H35B H 0.514279 0.337412 0.596888 0.151 Uiso 1 1 calc GR . . . .
H35C H 0.678369 0.330784 0.614624 0.151 Uiso 1 1 calc GR . . . .
C36 C 0.2553(12) 0.0737(7) 0.3677(4) 0.036(2) Uani 1 1 d . . . . .
C37 C 0.1597(12) 0.2322(8) 0.3303(4) 0.039(2) Uani 1 1 d . . . . .
H37 H 0.086597 0.281652 0.330347 0.046 Uiso 1 1 calc R . . . .
C38 C 0.2809(14) 0.2539(8) 0.2955(4) 0.044(3) Uani 1 1 d . . . . .
C39 C 0.3866(16) 0.1784(9) 0.2973(5) 0.055(3) Uani 1 1 d . . . . .
H39 H 0.466704 0.188524 0.272415 0.066 Uiso 1 1 calc R . . . .
C40 C 0.2962(16) 0.3545(10) 0.2594(6) 0.062(3) Uani 1 1 d D U . . .
H40A H 0.201041 0.382362 0.245662 0.074 Uiso 0.59(2) 1 calc R . P B 1
H40B H 0.356054 0.349087 0.225352 0.074 Uiso 0.59(2) 1 calc R . P B 1
H40C H 0.214192 0.396855 0.267993 0.074 Uiso 0.41(2) 1 calc R . P B 2
H40D H 0.289360 0.349713 0.218513 0.074 Uiso 0.41(2) 1 calc R . P B 2
C41 C 0.365(2) 0.4251(16) 0.2939(11) 0.065(5) Uani 0.59(2) 1 d D U P B 1
H41A H 0.363856 0.490192 0.268821 0.078 Uiso 0.59(2) 1 calc R . P B 1
H41B H 0.302135 0.430430 0.327054 0.078 Uiso 0.59(2) 1 calc R . P B 1
C41A C 0.435(3) 0.405(3) 0.2671(12) 0.062(6) Uani 0.41(2) 1 d D U P B 2
H41C H 0.442336 0.465885 0.238177 0.074 Uiso 0.41(2) 1 calc R . P B 2
H41D H 0.520528 0.361852 0.264261 0.074 Uiso 0.41(2) 1 calc R . P B 2
C42 C 0.521(3) 0.400(2) 0.3173(14) 0.082(8) Uani 0.59(2) 1 d D U P B 1
H42A H 0.589123 0.421633 0.286555 0.124 Uiso 0.59(2) 1 calc GR . P B 1
H42B H 0.534777 0.329820 0.330743 0.124 Uiso 0.59(2) 1 calc GR . P B 1
H42C H 0.535033 0.433320 0.349172 0.124 Uiso 0.59(2) 1 calc GR . P B 1
C42A C 0.417(5) 0.427(3) 0.3291(14) 0.064(8) Uani 0.41(2) 1 d D U P B 2
H42D H 0.343919 0.479637 0.328987 0.096 Uiso 0.41(2) 1 calc GR . P B 2
H42E H 0.507976 0.447193 0.341542 0.096 Uiso 0.41(2) 1 calc GR . P B 2
H42F H 0.389319 0.368773 0.355583 0.096 Uiso 0.41(2) 1 calc GR . P B 2
Cl0A Cl 1.0347(19) 0.5165(11) 0.6751(5) 0.110(6) Uani 0.398(13) 1 d D U P C 2
Cl3 Cl 0.9275(9) 0.4430(7) 0.6209(5) 0.073(3) Uani 0.402(11) 1 d D U P C 1
Cl3A Cl 1.1562(17) 0.4561(9) 0.5731(6) 0.093(4) Uani 0.398(13) 1 d D U P C 2
Cl4 Cl 1.2210(15) 0.4899(15) 0.6022(8) 0.143(6) Uani 0.402(11) 1 d D U P C 1
Cl15 Cl 1.148(3) 0.5671(18) 0.6535(11) 0.103(8) Uani 0.212(12) 1 d D U P C 3
Cl26 Cl 1.047(5) 0.4424(18) 0.5625(14) 0.138(10) Uani 0.212(12) 1 d D U P C 3
C44 C 1.0406(14) 0.5428(9) 0.5982(6) 0.138(7) Uani 1 1 d D U . . .
H44B H 1.028026 0.590460 0.623786 0.166 Uiso 0.402(11) 1 calc R . P C 1
H44A H 1.017776 0.576116 0.558484 0.166 Uiso 0.402(11) 1 calc R . P C 1
H44D H 0.943778 0.541224 0.582886 0.166 Uiso 0.398(13) 1 calc R . P C 2
H44C H 1.074791 0.608651 0.584556 0.166 Uiso 0.398(13) 1 calc R . P C 2
H44E H 1.046977 0.600435 0.567008 0.166 Uiso 0.212(12) 1 calc R . P C 3
H44F H 0.942153 0.546231 0.613403 0.166 Uiso 0.212(12) 1 calc R . P C 3
Cl1 Cl 0.6096(4) 1.0499(2) 0.93492(16) 0.0612(8) Uani 1 1 d . . . . .
Cl2 Cl 0.4915(7) 0.9908(5) 0.8332(2) 0.109(2) Uani 1 1 d . . . . .
C43 C 0.5195(15) 0.9576(9) 0.9084(6) 0.053(3) Uani 1 1 d . . . . .
H43A H 0.577315 0.895422 0.917002 0.063 Uiso 1 1 calc R . . . .
H43B H 0.426592 0.947781 0.928267 0.063 Uiso 1 1 calc R . . . .

loop_
_atom_site_aniso_label
_atom_site_aniso_U_11
_atom_site_aniso_U_22
_atom_site_aniso_U_33
_atom_site_aniso_U_23
_atom_site_aniso_U_13
_atom_site_aniso_U_12
Cu1 0.0199(5) 0.0230(5) 0.0308(5) -0.0029(4) -0.0004(4) -0.0040(4)
Cu2 0.0199(5) 0.0228(5) 0.0337(6) 0.0010(4) -0.0023(4) -0.0045(4)
Cu3 0.0259(5) 0.0208(5) 0.0205(5) -0.0003(3) -0.0007(4) -0.0042(4)
S1 0.0141(8) 0.0236(9) 0.0282(10) -0.0014(7) -0.0006(7) -0.0038(7)
S2 0.0202(9) 0.0222(9) 0.0239(9) -0.0019(7) -0.0011(7) -0.0037(7)
S3 0.0216(9) 0.0205(9) 0.0223(9) -0.0005(7) 0.0002(7) -0.0037(7)
N1 0.020(3) 0.021(3) 0.025(3) -0.003(3) 0.000(2) -0.001(2)
N2 0.024(4) 0.021(3) 0.048(5) -0.001(3) 0.002(3) -0.003(3)
N3 0.023(3) 0.029(4) 0.028(4) -0.007(3) -0.002(3) -0.003(3)
N4 0.029(4) 0.027(4) 0.033(4) -0.006(3) 0.001(3) -0.001(3)
N5 0.027(4) 0.025(3) 0.023(3) 0.001(3) -0.002(3) -0.006(3)
N6 0.032(4) 0.033(4) 0.026(4) 0.001(3) -0.008(3) -0.003(3)
C1 0.011(3) 0.032(4) 0.017(3) -0.003(3) 0.002(2) -0.007(3)
C2 0.029(5) 0.027(4) 0.061(7) 0.004(4) -0.001(4) 0.000(4)
C3 0.011(4) 0.032(5) 0.061(6) 0.000(4) -0.003(4) -0.005(3)
C4 0.017(4) 0.037(5) 0.034(4) -0.004(4) -0.001(3) -0.005(3)
C5 0.023(5) 0.035(5) 0.089(9) 0.001(6) -0.004(5) 0.004(4)
C6 0.044(7) 0.043(7) 0.102(12) -0.010(7) 0.022(7) -0.004(5)
C7 0.056(8) 0.073(10) 0.085(11) -0.030(8) 0.013(7) -0.003(7)
C8 0.027(4) 0.020(4) 0.023(4) 0.003(3) 0.001(3) -0.007(3)
C9 0.048(6) 0.038(6) 0.051(6) 0.012(5) -0.024(5) -0.009(5)
C10 0.062(7) 0.034(5) 0.026(5) 0.009(4) -0.006(4) -0.013(5)
C11 0.026(4) 0.031(4) 0.033(5) 0.007(4) 0.000(3) -0.011(3)
C12 0.075(7) 0.054(6) 0.054(6) 0.009(5) -0.018(5) -0.015(5)
C13 0.075(7) 0.065(7) 0.084(7) -0.002(6) -0.019(6) 0.003(6)
C14 0.125(14) 0.103(13) 0.116(13) -0.002(11) -0.006(11) 0.027(11)
C15 0.028(4) 0.021(4) 0.022(4) -0.002(3) 0.000(3) -0.005(3)
C16 0.035(5) 0.034(5) 0.040(5) -0.008(4) 0.002(4) -0.015(4)
C17 0.039(6) 0.056(7) 0.103(11) -0.047(8) -0.012(6) 0.001(5)
C18 0.029(5) 0.066(8) 0.085(9) -0.045(7) 0.021(6) -0.010(5)
C19 0.074(10) 0.067(9) 0.047(7) -0.010(6) 0.000(6) -0.001(7)
C20 0.068(10) 0.118(15) 0.071(11) -0.030(10) -0.011(8) 0.016(10)
C21 0.082(10) 0.071(9) 0.057(8) -0.039(7) -0.024(7) 0.020(8)
Cu4 0.0415(7) 0.0261(6) 0.0417(7) -0.0035(5) -0.0062(5) 0.0020(5)
Cu5 0.0418(7) 0.0259(6) 0.0388(6) -0.0027(5) -0.0024(5) 0.0017(5)
Cu6 0.0478(7) 0.0270(5) 0.0253(5) -0.0017(4) -0.0020(5) 0.0053(5)
S4 0.0392(12) 0.0290(11) 0.0269(10) -0.0041(8) -0.0032(9) 0.0035(9)
S5 0.0400(12) 0.0252(10) 0.0275(10) -0.0018(8) -0.0016(9) 0.0032(9)
S6 0.0349(12) 0.0268(11) 0.0418(13) -0.0039(9) -0.0046(10) 0.0007(9)
N7 0.049(5) 0.032(4) 0.020(3) 0.003(3) -0.006(3) 0.001(3)
N8 0.060(6) 0.033(4) 0.030(4) 0.001(3) 0.010(4) 0.003(4)
N9 0.051(5) 0.029(4) 0.026(4) -0.008(3) -0.004(3) 0.009(3)
N10 0.051(5) 0.036(4) 0.039(5) -0.008(4) -0.011(4) 0.000(4)
N11 0.026(4) 0.026(4) 0.031(4) 0.001(3) -0.002(3) 0.005(3)
N12 0.048(6) 0.028(5) 0.101(9) 0.004(5) -0.016(6) -0.001(4)
C22 0.035(5) 0.032(4) 0.025(4) -0.005(3) 0.000(3) -0.005(4)
C23 0.089(11) 0.049(7) 0.071(9) -0.024(7) -0.050(8) 0.012(7)
C24 0.105(12) 0.040(7) 0.082(10) -0.028(7) -0.044(9) 0.018(7)
C25 0.074(8) 0.033(5) 0.054(7) -0.016(5) -0.021(6) 0.008(5)
C26 0.043(7) 0.046(7) 0.043(7) -0.018(6) 0.001(6) -0.003(6)
C26A 0.055(8) 0.051(8) 0.047(8) -0.017(6) -0.003(7) -0.002(7)
C27 0.048(7) 0.057(7) 0.056(7) -0.020(6) 0.006(6) -0.006(6)
C27A 0.059(8) 0.055(8) 0.051(8) -0.019(7) 0.002(7) -0.005(7)
C28 0.071(9) 0.077(10) 0.052(7) -0.036(7) 0.007(6) -0.019(7)
C29 0.014(4) 0.041(5) 0.034(4) -0.001(4) 0.000(3) 0.014(3)
C30 0.050(6) 0.041(6) 0.035(5) 0.009(4) 0.000(4) 0.014(5)
C31 0.049(7) 0.043(7) 0.092(11) 0.012(7) -0.002(7) 0.005(5)
C32 0.060(9) 0.036(6) 0.121(14) 0.003(7) -0.018(9) -0.007(6)
C33 0.067(7) 0.080(8) 0.108(9) 0.004(7) -0.004(7) -0.011(6)
C34 0.106(9) 0.113(9) 0.120(9) -0.013(8) 0.004(8) 0.006(8)
C35 0.094(11) 0.095(11) 0.122(13) -0.039(10) -0.033(10) -0.008(9)
C36 0.044(6) 0.032(5) 0.028(4) -0.001(4) -0.004(4) 0.007(4)
C37 0.043(6) 0.038(5) 0.028(5) 0.009(4) -0.011(4) 0.002(4)
C38 0.067(7) 0.038(5) 0.024(4) 0.005(4) -0.006(4) -0.001(5)
C39 0.078(9) 0.048(7) 0.032(5) 0.008(5) 0.019(5) 0.001(6)
C40 0.068(6) 0.056(6) 0.051(6) 0.012(5) 0.000(5) 0.000(5)
C41 0.066(8) 0.057(8) 0.067(8) 0.002(7) 0.007(7) -0.008(7)
C41A 0.066(9) 0.059(9) 0.057(9) -0.002(7) 0.002(7) -0.002(7)
C42 0.084(13) 0.074(12) 0.079(13) 0.011(11) -0.007(11) -0.008(11)
C42A 0.072(14) 0.049(12) 0.073(14) -0.017(11) 0.008(12) -0.015(11)
Cl0A 0.130(11) 0.090(8) 0.101(9) -0.014(7) 0.000(7) 0.053(8)
Cl3 0.041(4) 0.065(5) 0.102(7) 0.008(5) -0.007(4) -0.001(4)
Cl3A 0.120(10) 0.080(7) 0.082(7) -0.016(5) 0.012(7) -0.035(7)
Cl4 0.112(9) 0.173(12) 0.120(10) 0.051(9) -0.020(8) -0.059(9)
Cl15 0.085(12) 0.080(11) 0.134(14) 0.000(10) -0.036(10) 0.010(9)
Cl26 0.140(15) 0.137(15) 0.121(14) 0.010(12) -0.003(13) 0.006(13)
C44 0.136(10) 0.132(10) 0.136(10) -0.002(8) 0.000(8) -0.001(8)
Cl1 0.069(2) 0.0474(16) 0.068(2) -0.0104(14) 0.0116(16) -0.0182(15)
Cl2 0.141(5) 0.127(4) 0.059(2) 0.001(3) -0.008(3) -0.075(4)
C43 0.057(7) 0.041(6) 0.055(7) 0.004(5) -0.001(6) -0.006(5)

loop_
_atom_type_symbol
_atom_type_description
_atom_type_scat_dispersion_real
_atom_type_scat_dispersion_imag
_atom_type_scat_source
C C 0.0033 0.0016 'International Tables Vol C Tables 4.2.6.8 and 6.1.1.4'
H H 0.0000 0.0000 'International Tables Vol C Tables 4.2.6.8 and 6.1.1.4'
Cl Cl 0.1484 0.1585 'International Tables Vol C Tables 4.2.6.8 and 6.1.1.4'
Cu Cu 0.3201 1.2651 'International Tables Vol C Tables 4.2.6.8 and 6.1.1.4'
N N 0.0061 0.0033 'International Tables Vol C Tables 4.2.6.8 and 6.1.1.4'
S S 0.1246 0.1234 'International Tables Vol C Tables 4.2.6.8 and 6.1.1.4'

loop_
_geom_angle_atom_site_label_1
_geom_angle_atom_site_label_2
_geom_angle_atom_site_label_3
_geom_angle
_geom_angle_site_symmetry_1
_geom_angle_site_symmetry_3
_geom_angle_publ_flag
Cu2 Cu1 Cu3 62.08(4) . 2_665 ?
Cu2 Cu1 Cu3 62.05(4) . . ?
Cu3 Cu1 Cu3 87.35(4) 2_665 . ?
S1 Cu1 Cu2 130.67(7) . . ?
S1 Cu1 Cu3 93.47(6) . 2_665 ?
S1 Cu1 Cu3 75.61(6) . . ?
S3 Cu1 Cu2 82.11(6) . . ?
S3 Cu1 Cu3 134.44(7) . . ?
S3 Cu1 Cu3 49.52(6) . 2_665 ?
S3 Cu1 S1 115.25(8) . . ?
N5 Cu1 Cu2 91.9(2) . . ?
N5 Cu1 Cu3 153.9(2) . 2_665 ?
N5 Cu1 Cu3 81.3(2) . . ?
N5 Cu1 S1 106.2(2) . . ?
N5 Cu1 S3 129.9(2) . . ?
Cu1 Cu2 Cu3 63.67(4) . . ?
Cu1 Cu2 Cu3 62.71(4) . 2_665 ?
Cu3 Cu2 Cu3 88.48(4) 2_665 . ?
S1 Cu2 Cu1 132.87(7) 2_665 . ?
S1 Cu2 Cu3 93.06(7) 2_665 . ?
S1 Cu2 Cu3 77.22(6) 2_665 2_665 ?
S2 Cu2 Cu1 81.04(6) . . ?
S2 Cu2 Cu3 134.17(7) . 2_665 ?
S2 Cu2 Cu3 48.79(6) . . ?
S2 Cu2 S1 115.05(8) . 2_665 ?
N3 Cu2 Cu1 90.7(2) . . ?
N3 Cu2 Cu3 154.2(2) . . ?
N3 Cu2 Cu3 81.3(2) . 2_665 ?
N3 Cu2 S1 107.5(2) . 2_665 ?
N3 Cu2 S2 128.7(2) . . ?
Cu1 Cu3 Cu1 92.64(4) 2_665 . ?
Cu1 Cu3 Cu2 67.45(4) 2_665 . ?
Cu2 Cu3 Cu1 55.21(3) 2_665 2_665 ?
Cu2 Cu3 Cu1 54.28(3) . . ?
Cu2 Cu3 Cu1 67.10(4) 2_665 . ?
Cu2 Cu3 Cu2 91.52(4) 2_665 . ?
S2 Cu3 Cu1 109.29(7) . 2_665 ?
S2 Cu3 Cu1 74.83(6) . . ?
S2 Cu3 Cu2 48.71(6) . . ?
S2 Cu3 Cu2 136.97(7) . 2_665 ?
S2 Cu3 S3 125.88(8) . 2_665 ?
S3 Cu3 Cu1 139.05(7) 2_665 . ?
S3 Cu3 Cu1 49.06(6) 2_665 2_665 ?
S3 Cu3 Cu2 77.29(6) 2_665 2_665 ?
S3 Cu3 Cu2 109.40(7) 2_665 . ?
N1 Cu3 Cu1 134.2(2) . 2_665 ?
N1 Cu3 Cu1 85.13(19) . . ?
N1 Cu3 Cu2 137.41(19) . . ?
N1 Cu3 Cu2 82.49(19) . 2_665 ?
N1 Cu3 S2 114.1(2) . . ?
N1 Cu3 S3 110.2(2) . 2_665 ?
Cu2 S1 Cu1 91.14(8) 2_665 . ?
C1 S1 Cu1 104.4(3) . . ?
C1 S1 Cu2 104.0(3) . 2_665 ?
Cu2 S2 Cu3 82.49(8) . . ?
C8 S2 Cu2 110.6(3) . . ?
C8 S2 Cu3 99.6(3) . . ?
Cu1 S3 Cu3 81.43(7) . 2_665 ?
C15 S3 Cu1 109.0(3) . . ?
C15 S3 Cu3 96.6(3) . 2_665 ?
C1 N1 Cu3 120.9(5) . . ?
C1 N1 C4 118.7(7) . . ?
C4 N1 Cu3 120.2(6) . . ?
C2 N2 C1 115.4(7) . . ?
C15 N3 Cu2 120.9(6) . . ?
C15 N3 C16 117.0(8) . . ?
C16 N3 Cu2 120.3(6) . . ?
C15 N4 C18 117.7(8) . . ?
C8 N5 Cu1 119.9(6) . . ?
C8 N5 C11 118.0(7) . . ?
C11 N5 Cu1 120.9(6) . . ?
C8 N6 C9 118.9(8) . . ?
N1 C1 S1 119.5(6) . . ?
N1 C1 N2 123.7(7) . . ?
N2 C1 S1 116.8(6) . . ?
N2 C2 C3 125.0(9) . . ?
C2 C3 C5 123.2(9) . . ?
C4 C3 C2 114.7(8) . . ?
C4 C3 C5 122.1(8) . . ?
N1 C4 C3 122.2(8) . . ?
C3 C5 C6 110.9(10) . . ?
C7 C6 C5 114.6(12) . . ?
N5 C8 S2 120.2(6) . . ?
N5 C8 N6 123.9(7) . . ?
N6 C8 S2 115.9(6) . . ?
N6 C9 C10 120.4(9) . . ?
C9 C10 C12 120.8(10) . . ?
C11 C10 C9 117.2(9) . . ?
C11 C10 C12 121.7(10) . . ?
N5 C11 C10 121.2(8) . . ?
C10 C12 C13 113.5(11) . . ?
C14 C13 C12 115.5(15) . . ?
N3 C15 S3 120.5(6) . . ?
N3 C15 N4 124.5(8) . . ?
N4 C15 S3 114.8(6) . . ?
C17 C16 N3 121.7(9) . . ?
C16 C17 C18 118.6(11) . . ?
C16 C17 C19 117.8(12) . . ?
C18 C17 C19 123.3(12) . . ?
N4 C18 C17 119.8(10) . . ?
C20 C19 C17 106.8(14) . . ?
C19 C20 C21 108.1(15) . . ?
Cu5 Cu4 Cu6 63.47(5) . 2_556 ?
Cu5 Cu4 Cu6 62.72(4) . . ?
Cu6 Cu4 Cu6 88.11(5) 2_556 . ?
S5 Cu4 Cu5 80.32(7) . . ?
S5 Cu4 Cu6 133.52(8) . 2_556 ?
S5 Cu4 Cu6 48.04(7) . . ?
S5 Cu4 S6 113.49(10) . 2_556 ?
S6 Cu4 Cu5 132.19(9) 2_556 . ?
S6 Cu4 Cu6 91.98(8) 2_556 . ?
S6 Cu4 Cu6 76.72(8) 2_556 2_556 ?
N9 Cu4 Cu5 90.9(2) . . ?
N9 Cu4 Cu6 81.5(2) . 2_556 ?
N9 Cu4 Cu6 153.5(2) . . ?
N9 Cu4 S5 129.5(3) . . ?
N9 Cu4 S6 109.0(3) . 2_556 ?
Cu4 Cu5 Cu6 61.65(4) . 2_556 ?
Cu4 Cu5 Cu6 63.14(4) . . ?
Cu6 Cu5 Cu6 87.42(5) 2_556 . ?
S4 Cu5 Cu4 81.03(8) . . ?
S4 Cu5 Cu6 133.85(8) . . ?
S4 Cu5 Cu6 48.64(7) . 2_556 ?
S4 Cu5 S6 113.84(10) . . ?
S6 Cu5 Cu4 130.78(9) . . ?
S6 Cu5 Cu6 75.52(7) . . ?
S6 Cu5 Cu6 92.42(8) . 2_556 ?
N7 Cu5 Cu4 92.1(2) . . ?
N7 Cu5 Cu6 81.1(2) . . ?
N7 Cu5 Cu6 153.7(2) . 2_556 ?
N7 Cu5 S4 130.8(2) . . ?
N7 Cu5 S6 107.3(3) . . ?
Cu4 Cu6 Cu4 91.90(5) 2_556 . ?
Cu4 Cu6 Cu5 68.03(4) 2_556 . ?
Cu4 Cu6 Cu5 54.88(4) 2_556 2_556 ?
Cu5 Cu6 Cu4 67.26(5) 2_556 . ?
Cu5 Cu6 Cu4 54.14(4) . . ?
Cu5 Cu6 Cu5 92.58(5) 2_556 . ?
S4 Cu6 Cu4 108.39(8) 2_556 . ?
S4 Cu6 Cu4 76.27(7) 2_556 2_556 ?
S4 Cu6 Cu5 138.43(9) 2_556 . ?
S4 Cu6 Cu5 48.24(7) 2_556 2_556 ?
S5 Cu6 Cu4 137.14(9) . 2_556 ?
S5 Cu6 Cu4 48.05(7) . . ?
S5 Cu6 Cu5 108.33(8) . 2_556 ?
S5 Cu6 Cu5 74.61(7) . . ?
S5 Cu6 S4 124.93(10) . 2_556 ?
N11 Cu6 Cu4 136.3(2) . . ?
N11 Cu6 Cu4 83.0(2) . 2_556 ?
N11 Cu6 Cu5 135.0(2) . 2_556 ?
N11 Cu6 Cu5 84.3(2) . . ?
N11 Cu6 S4 112.3(2) . 2_556 ?
N11 Cu6 S5 113.9(2) . . ?
Cu5 S4 Cu6 83.13(9) . 2_556 ?
C22 S4 Cu5 109.8(3) . . ?
C22 S4 Cu6 97.5(3) . 2_556 ?
Cu6 S5 Cu4 83.91(10) . . ?
C36 S5 Cu4 110.6(4) . . ?
C36 S5 Cu6 99.8(3) . . ?
Cu4 S6 Cu5 92.90(10) 2_556 . ?
C29 S6 Cu4 102.9(3) . 2_556 ?
C29 S6 Cu5 101.9(3) . . ?
C36 N7 Cu5 120.2(6) . . ?
C36 N7 C37 116.1(9) . . ?
C37 N7 Cu5 122.6(7) . . ?
C36 N8 C39 118.6(10) . . ?
C22 N9 Cu4 120.4(6) . . ?
C22 N9 C25 117.1(9) . . ?
C25 N9 Cu4 121.3(7) . . ?
C22 N10 C23 118.9(10) . . ?
C29 N11 Cu6 117.8(7) . . ?
C29 N11 C30 122.6(9) . . ?
C30 N11 Cu6 119.5(7) . . ?
C32 N12 C29 115.1(10) . . ?
N9 C22 S4 120.0(7) . . ?
N9 C22 N10 123.5(9) . . ?
N10 C22 S4 116.4(8) . . ?
N10 C23 C24 121.3(11) . . ?
C23 C24 C26 125.9(13) . . ?
C23 C24 C26A 110.9(17) . . ?
C25 C24 C23 116.2(10) . . ?
C25 C24 C26 116.6(13) . . ?
C25 C24 C26A 124.8(15) . . ?
C24 C25 N9 122.3(11) . . ?
C27 C26 C24 109.3(11) . . ?
C27A C26A C24 106.6(13) . . ?
C28 C27 C26 108.8(12) . . ?
C26A C27A C28 110.1(14) . . ?
N11 C29 S6 124.5(8) . . ?
N11 C29 N12 119.9(9) . . ?
N12 C29 S6 115.5(7) . . ?
N11 C30 C31 121.7(10) . . ?
C30 C31 C33 119.8(13) . . ?
C32 C31 C30 112.6(12) . . ?
C32 C31 C33 127.6(14) . . ?
N12 C32 C31 128.0(13) . . ?
C31 C33 C34 115.3(18) . . ?
C33 C34 C35 99.8(16) . . ?
N7 C36 S5 119.3(8) . . ?
N7 C36 N8 124.0(9) . . ?
N8 C36 S5 116.6(7) . . ?
C38 C37 N7 122.7(10) . . ?
C37 C38 C40 121.0(11) . . ?
C39 C38 C37 116.5(10) . . ?
C39 C38 C40 122.5(12) . . ?
N8 C39 C38 121.8(11) . . ?
C38 C40 C41 112.2(13) . . ?
C38 C40 C41A 116.8(17) . . ?
C42 C41 C40 119(2) . . ?
C40 C41A C42A 103(2) . . ?
Cl3 C44 Cl4 105.9(9) . . ?
Cl3A C44 Cl0A 109.8(9) . . ?
Cl15 C44 Cl26 130.7(17) . . ?
Cl2 C43 Cl1 111.3(7) . . ?

loop_
_geom_bond_atom_site_label_1
_geom_bond_atom_site_label_2
_geom_bond_distance
_geom_bond_site_symmetry_2
_geom_bond_publ_flag
Cu1 Cu2 2.6914(15) . ?
Cu1 Cu3 2.9123(14) 2_665 ?
Cu1 Cu3 2.9711(14) . ?
Cu1 S1 2.271(2) . ?
Cu1 S3 2.225(2) . ?
Cu1 N5 2.014(7) . ?
Cu2 Cu3 2.9285(15) . ?
Cu2 Cu3 2.8957(14) 2_665 ?
Cu2 S1 2.270(2) 2_665 ?
Cu2 S2 2.220(2) . ?
Cu2 N3 1.999(7) . ?
Cu3 S2 2.222(2) . ?
Cu3 S3 2.240(2) 2_665 ?
Cu3 N1 2.045(7) . ?
S1 C1 1.743(7) . ?
S2 C8 1.748(8) . ?
S3 C15 1.754(8) . ?
N1 C1 1.332(10) . ?
N1 C4 1.336(11) . ?
N2 C1 1.349(11) . ?
N2 C2 1.337(12) . ?
N3 C15 1.319(11) . ?
N3 C16 1.385(12) . ?
N4 C15 1.357(11) . ?
N4 C18 1.367(13) . ?
N5 C8 1.317(10) . ?
N5 C11 1.380(11) . ?
N6 C8 1.347(11) . ?
N6 C9 1.362(12) . ?
C2 C3 1.378(13) . ?
C3 C4 1.370(13) . ?
C3 C5 1.515(13) . ?
C5 C6 1.59(2) . ?
C6 C7 1.43(2) . ?
C9 C10 1.395(15) . ?
C10 C11 1.386(14) . ?
C10 C12 1.531(16) . ?
C12 C13 1.554(9) . ?
C13 C14 1.530(10) . ?
C16 C17 1.347(17) . ?
C17 C18 1.393(17) . ?
C17 C19 1.529(19) . ?
C19 C20 1.48(2) . ?
C20 C21 1.61(2) . ?
Cu4 Cu5 2.7047(17) . ?
Cu4 Cu6 2.9103(18) 2_556 ?
Cu4 Cu6 2.9770(18) . ?
Cu4 S5 2.227(3) . ?
Cu4 S6 2.267(3) 2_556 ?
Cu4 N9 1.999(9) . ?
Cu5 Cu6 2.9586(18) 2_556 ?
Cu5 Cu6 2.9660(17) . ?
Cu5 S4 2.223(3) . ?
Cu5 S6 2.269(3) . ?
Cu5 N7 2.002(9) . ?
Cu6 S4 2.237(2) 2_556 ?
Cu6 S5 2.226(3) . ?
Cu6 N11 2.043(8) . ?
S4 C22 1.747(10) . ?
S5 C36 1.749(10) . ?
S6 C29 1.709(9) . ?
N7 C36 1.329(13) . ?
N7 C37 1.401(12) . ?
N8 C36 1.356(14) . ?
N8 C39 1.359(14) . ?
N9 C22 1.325(13) . ?
N9 C25 1.387(13) . ?
N10 C22 1.341(13) . ?
N10 C23 1.360(15) . ?
N11 C29 1.299(11) . ?
N11 C30 1.320(14) . ?
N12 C29 1.408(14) . ?
N12 C32 1.316(18) . ?
C23 C24 1.385(19) . ?
C24 C25 1.373(18) . ?
C24 C26 1.543(9) . ?
C24 C26A 1.545(10) . ?
C26 C27 1.534(10) . ?
C26A C27A 1.539(10) . ?
C27 C28 1.529(9) . ?
C27A C28 1.543(10) . ?
C30 C31 1.398(18) . ?
C31 C32 1.359(19) . ?
C31 C33 1.45(2) . ?
C33 C34 1.512(10) . ?
C34 C35 1.517(10) . ?
C37 C38 1.380(16) . ?
C38 C39 1.378(17) . ?
C38 C40 1.487(16) . ?
C40 C41 1.547(10) . ?
C40 C41A 1.525(10) . ?
C41 C42 1.538(10) . ?
C41A C42A 1.536(10) . ?
Cl0A C44 1.757(9) . ?
Cl3 C44 1.767(10) . ?
Cl3A C44 1.734(10) . ?
Cl4 C44 1.773(10) . ?
Cl15 C44 1.735(10) . ?
Cl26 C44 1.746(10) . ?
Cl1 C43 1.772(13) . ?
Cl2 C43 1.742(13) . ?
